data_2009790
loop_
_publ_author_name
'Harding, Marjorie M.'
'Kariuki, B. M.'

_publ_section_title
;
 Microcrystal structure determination of AlPO~4~-CHA using synchrotron
 radiation
;
_journal_issue 6
_journal_name_full 'Acta Crystallographica Section C'
_journal_page_first 852
_journal_page_last 854
_journal_paper_doi 10.1107/S0108270194000326
_journal_volume 50
_journal_year 1994
_chemical_formula_moiety 'C4 H10 N1 O1 +, Al3 (PO4 )3 F1 -'
_chemical_formula_sum 'C4 H10 Al3 F N O13 P3'
_chemical_formula_weight 472.98
_chemical_name_common AlPO4-CHA
_chemical_name_systematic
;
 ?
;
_space_group_IT_number 2
_symmetry_cell_setting triclinic
_symmetry_space_group_name_Hall '-P 1'
_symmetry_space_group_name_H-M 'P -1'
_audit_creation_method SHELXL
_cell_angle_alpha 88.45(6)
_cell_angle_beta 102.57(2)
_cell_angle_gamma 93.76(4)
_cell_formula_units_Z 2
_cell_length_a 9.333(11)
_cell_length_b 9.183(8)
_cell_length_c 9.162(7)
_cell_measurement_reflns_used 50
_cell_measurement_temperature 293(2)
_cell_volume 764.7(13)
_computing_cell_refinement MADNES
_computing_data_collection 'MADNES (Messerschmidt & Pflugrath, 1987)'
_computing_data_reduction MADNES
_computing_molecular_graphics 'DTMM (Crabbe & Appleyard, 1991)'
_computing_publication_material SHELXL92
_computing_structure_refinement 'SHELXL92 (Sheldrick, 1992)'
_computing_structure_solution 'SHELXS86 (Sheldrick, 1985)'
_diffrn_ambient_temperature 293(2)
_diffrn_measurement_device 'Enraf-Nonius FAST'
_diffrn_radiation_source synchrotron
_diffrn_radiation_type Synchrotron
_diffrn_radiation_wavelength 0.895(5)
_diffrn_reflns_av_R_equivalents 0.04
_diffrn_reflns_av_sigmaI/netI 0.4865
_diffrn_reflns_limit_h_max 6
_diffrn_reflns_limit_h_min -7
_diffrn_reflns_limit_k_max 9
_diffrn_reflns_limit_k_min -5
_diffrn_reflns_limit_l_max 10
_diffrn_reflns_limit_l_min 0
_diffrn_reflns_number 611
_diffrn_reflns_theta_max 30.86
_diffrn_reflns_theta_min 4.10
_diffrn_standards_interval_time continuous
_exptl_absorpt_coefficient_mu 0.63
_exptl_crystal_colour transparent
_exptl_crystal_density_diffrn 2.054
_exptl_crystal_description block
_exptl_crystal_F_000 476
_exptl_crystal_size_max 0.035
_exptl_crystal_size_mid 0.020
_exptl_crystal_size_min 0.015
_refine_diff_density_max 0.390
_refine_diff_density_min -0.383
_refine_ls_extinction_method none
_refine_ls_goodness_of_fit_all 0.838
_refine_ls_goodness_of_fit_obs 1.144
_refine_ls_matrix_type full
_refine_ls_number_parameters 67
_refine_ls_number_reflns 590
_refine_ls_number_restraints 0
_refine_ls_restrained_S_all 0.838
_refine_ls_restrained_S_obs 1.144
_refine_ls_R_factor_all 0.1388
_refine_ls_R_factor_obs 0.0806
_refine_ls_shift/esd_max 0.120
_refine_ls_shift/esd_mean 0.024
_refine_ls_structure_factor_coef Fsqd
_refine_ls_weighting_scheme
;calc w = 1/[s^2^(F~o~^2^) + (0.1306P)^2^ + 0.0000P] where
P = (F~o~^2^ + 2F~c~^2^)/3
;
_refine_ls_wR_factor_all 0.2097
_refine_ls_wR_factor_obs 0.1889
_reflns_number_observed 289
_reflns_number_total 590
_reflns_observed_criterion >2\s(I)
_cod_data_source_file li1095.cif
_cod_data_source_block fmg
_cod_database_code 2009790

loop_
_symmetry_equiv_pos_as_xyz
'x, y, z'
'-x, -y, -z'

loop_
_atom_site_label
_atom_site_fract_x
_atom_site_fract_y
_atom_site_fract_z
_atom_site_U_iso_or_equiv
_atom_site_thermal_displace_type
_atom_site_calc_flag
_atom_site_refinement_flags
_atom_site_occupancy
_atom_site_disorder_group
_atom_site_type_symbol
Al1 0.9124(11) 0.0651(9) 0.3633(7) 0.0170(10) Uiso d . 1 . Al
Al2 0.0767(11) 0.3415(9) 0.8690(8) 0.0170(10) Uiso d . 1 . Al
Al3 0.3448(11) 0.8728(9) 0.1061(7) 0.0170(10) Uiso d . 1 . Al
P1 0.8999(9) 0.3125(9) 0.1192(7) 0.0170(10) Uiso d . 1 . P
P2 0.3218(10) 0.1185(9) 0.8729(7) 0.0170(10) Uiso d . 1 . P
P3 0.1411(10) 0.8546(9) 0.3311(7) 0.0170(10) Uiso d . 1 . P
F1 0.919(2) 0.8875(19) 0.4878(14) 0.0228(15) Uiso d . 1 . F
O1 0.715(3) 0.121(2) 0.7279(17) 0.0228(15) Uiso d . 1 . O
O2 0.661(3) 0.947(2) 0.9697(18) 0.0228(15) Uiso d . 1 . O
O3 0.768(2) 0.747(2) 0.1386(18) 0.0228(15) Uiso d . 1 . O
O4 0.035(3) 0.303(2) 0.0368(17) 0.0228(15) Uiso d . 1 . O
O5 0.072(2) 0.762(2) 0.7350(19) 0.0228(15) Uiso d . 1 . O
O6 0.961(3) 0.027(2) 0.7321(18) 0.0228(15) Uiso d . 1 . O
O7 0.929(3) 0.295(2) 0.7220(18) 0.0228(15) Uiso d . 1 . O
O8 0.522(3) 0.825(2) 0.1495(18) 0.0228(15) Uiso d . 1 . O
O9 0.806(3) 0.146(2) 0.4969(19) 0.0228(15) Uiso d . 1 . O
O10 0.120(2) 0.525(2) 0.8592(18) 0.0228(15) Uiso d . 1 . O
O11 0.264(3) 0.015(2) 0.7495(18) 0.0228(15) Uiso d . 1 . O
O12 0.241(3) 0.748(2) 0.9864(18) 0.0228(15) Uiso d . 1 . O
C1 0.551(6) 0.541(6) 0.745(4) 0.139(9) Uiso d G 1 . C
H1A 0.594(6) 0.553(6) 0.851(4) 0.166(10) Uiso calc R 1 . H
H1B 0.497(6) 0.447(6) 0.736(4) 0.166(10) Uiso calc R 1 . H
C2 0.429(5) 0.651(7) 0.713(5) 0.139(9) Uiso d G 1 . C
H2A 0.346(5) 0.611(8) 0.640(7) 0.166(10) Uiso calc R 1 . H
H2B 0.397(6) 0.668(9) 0.805(6) 0.166(10) Uiso calc R 1 . H
C3 0.596(6) 0.755(5) 0.575(5) 0.139(9) Uiso d G 1 . C
H3A 0.637(8) 0.845(5) 0.539(6) 0.166(10) Uiso calc R 1 . H
H3B 0.546(6) 0.700(6) 0.487(4) 0.166(10) Uiso calc R 1 . H
C4 0.726(5) 0.667(6) 0.656(5) 0.139(9) Uiso d G 1 . C
H4A 0.800(6) 0.668(8) 0.597(7) 0.166(10) Uiso calc R 1 . H
H4B 0.770(5) 0.712(6) 0.752(6) 0.166(10) Uiso calc R 1 . H
N1 0.483(6) 0.792(6) 0.656(6) 0.139(9) Uiso d G 1 . N
H1C 0.409(7) 0.836(7) 0.595(7) 0.166(10) Uiso calc R 1 . H
H1D 0.523(7) 0.852(6) 0.732(6) 0.166(10) Uiso calc R 1 . H
O13 0.673(6) 0.520(5) 0.680(5) 0.139(9) Uiso d G 1 . O

loop_
_atom_type_symbol
_atom_type_description
_atom_type_scat_dispersion_real
_atom_type_scat_dispersion_imag
_atom_type_scat_source
P P 0.1310 0.1500 'International Tables Vol C Tables 4.2.6.8 and 6.1.1.4'
Al Al 0.0830 0.0830 'International Tables Vol C Tables 4.2.6.8 and 6.1.1.4'
C C 0.0030 0.0030 'International Tables Vol C Tables 4.2.6.8 and 6.1.1.4'
O O 0.0120 0.0100 'International Tables Vol C Tables 4.2.6.8 and 6.1.1.4'
H H 0.0000 0.0000 'International Tables Vol C Tables 4.2.6.8 and 6.1.1.4'
N N 0.0060 0.0060 'International Tables Vol C Tables 4.2.6.8 and 6.1.1.4'
F F 0.2100 0.0170 'International Tables Vol C Tables 4.2.6.8 and 6.1.1.4'

loop_
_geom_angle_atom_site_label_1
_geom_angle_atom_site_label_2
_geom_angle_atom_site_label_3
_geom_angle_site_symmetry_1
_geom_angle_site_symmetry_3
_geom_angle
_geom_angle_publ_flag
O5 Al1 O11 2_666 2_656 100.4(10) y
O5 Al1 F1 2_666 2_766 92.8(8) y
O11 Al1 F1 2_656 2_766 166.0(9) ?
O5 Al1 O6 2_666 2_756 94.4(10) y
O11 Al1 O6 2_656 2_756 97.5(8) y
F1 Al1 O6 2_766 2_756 85.9(9) ?
O5 Al1 O9 2_666 . 92.9(9) y
O11 Al1 O9 2_656 . 89.5(9) y
F1 Al1 O9 2_766 . 85.3(8) y
O6 Al1 O9 2_756 . 168.8(11) ?
O5 Al1 F1 2_666 1_545 172.5(8) ?
O11 Al1 F1 2_656 1_545 87.0(10) y
F1 Al1 F1 2_766 1_545 79.7(6) y
O6 Al1 F1 2_756 1_545 84.9(9) y
O9 Al1 F1 . 1_545 86.8(9) y
O4 Al2 O3 1_556 2_666 107.8(12) ?
O4 Al2 O10 1_556 . 108.4(8) ?
O3 Al2 O10 2_666 . 107.5(11) ?
O4 Al2 O7 1_556 1_455 111.7(10) ?
O3 Al2 O7 2_666 1_455 112.6(9) ?
O10 Al2 O7 . 1_455 108.7(12) ?
O8 Al3 O12 . 1_554 109.3(11) ?
O8 Al3 O1 . 2_666 107.4(11) ?
O12 Al3 O1 1_554 2_666 111.6(9) ?
O8 Al3 O2 . 2_676 109.2(10) ?
O12 Al3 O2 1_554 2_676 112.8(11) ?
O1 Al3 O2 2_666 2_676 106.4(10) ?
O5 P1 O10 2_666 2_666 109.5(10) ?
O5 P1 O12 2_666 2_666 112.8(12) ?
O10 P1 O12 2_666 2_666 106.6(13) ?
O5 P1 O4 2_666 1_655 111.7(15) ?
O10 P1 O4 2_666 1_655 107.7(11) ?
O12 P1 O4 2_666 1_655 108.3(9) ?
O11 P2 O2 . 2_667 115.2(13) ?
O11 P2 O3 . 2_666 112.4(15) ?
O2 P2 O3 2_667 2_666 109.0(12) ?
O11 P2 O8 . 2_666 105.3(10) ?
O2 P2 O8 2_667 2_666 108.2(12) ?
O3 P2 O8 2_666 2_666 106.1(12) ?
O6 P3 O1 2_666 2_666 109.2(12) ?
O6 P3 O7 2_666 2_666 110.3(13) ?
O1 P3 O7 2_666 2_666 107.4(10) ?
O6 P3 O9 2_666 2_666 115.1(10) ?
O1 P3 O9 2_666 2_666 104.0(10) ?
O7 P3 O9 2_666 2_666 110.4(11) ?
Al1 F1 Al1 2_766 1_565 100.3(6) y
P3 O1 Al3 2_666 2_666 139.7(12) y
P2 O2 Al3 2_667 2_676 134.7(9) y
P2 O3 Al2 2_666 2_666 153.6(13) y
P1 O4 Al2 1_455 1_554 139.5(17) y
P1 O5 Al1 2_666 2_666 145.5(9) y
P3 O6 Al1 2_666 2_756 127.6(12) y
P3 O7 Al2 2_666 1_655 130.1(18) y
P2 O8 Al3 2_666 . 140.0(16) y
P3 O9 Al1 2_666 . 123.5(16) y
P1 O10 Al2 2_666 . 155.0(14) y
P2 O11 Al1 . 2_656 141.2(17) y
P1 O12 Al3 2_666 1_556 154.5(19) y
O13 C1 C2 . . 133.0 ?
N1 C2 C1 . . 111.2 ?
N1 C3 C4 . . 119.1 ?
O13 C4 C3 . . 109.3 ?
C3 N1 C2 . . 105.4 ?
C1 O13 C4 . . 102.0 ?

loop_
_geom_bond_atom_site_label_1
_geom_bond_atom_site_label_2
_geom_bond_site_symmetry_2
_geom_bond_distance
_geom_bond_publ_flag
Al1 O5 2_666 1.81(3) y
Al1 O11 2_656 1.86(2) y
Al1 F1 2_766 1.88(2) y
Al1 O6 2_756 1.87(2) y
Al1 O9 . 1.93(2) y
Al1 F1 1_545 1.96(2) y
Al2 O4 1_556 1.69(2) ?
Al2 O3 2_666 1.72(3) ?
Al2 O10 . 1.71(2) ?
Al2 O7 1_455 1.74(2) ?
Al3 O8 . 1.70(3) ?
Al3 O12 1_554 1.711(14) ?
Al3 O1 2_666 1.73(2) ?
Al3 O2 2_676 1.78(3) ?
P1 O5 2_666 1.46(3) ?
P1 O10 2_666 1.54(2) ?
P1 O12 2_666 1.53(2) ?
P1 O4 1_655 1.62(2) ?
P2 O11 . 1.482(13) ?
P2 O2 2_667 1.53(2) ?
P2 O3 2_666 1.53(3) ?
P2 O8 2_666 1.57(2) ?
P3 O6 2_666 1.51(3) ?
P3 O1 2_666 1.56(2) ?
P3 O7 2_666 1.53(2) ?
P3 O9 2_666 1.55(2) ?
F1 Al1 2_766 1.88(2) ?
F1 Al1 1_565 1.96(2) ?
O1 P3 2_666 1.56(2) ?
O1 Al3 2_666 1.73(2) ?
O2 P2 2_667 1.53(2) ?
O2 Al3 2_676 1.78(3) ?
O3 P2 2_666 1.53(3) ?
O3 Al2 2_666 1.72(3) ?
O4 P1 1_455 1.62(2) ?
O4 Al2 1_554 1.69(2) ?
O5 P1 2_666 1.46(3) ?
O5 Al1 2_666 1.81(3) ?
O6 P3 2_666 1.51(3) ?
O6 Al1 2_756 1.87(2) ?
O7 P3 2_666 1.53(2) ?
O7 Al2 1_655 1.74(2) ?
O8 P2 2_666 1.57(2) ?
O9 P3 2_666 1.55(2) ?
O10 P1 2_666 1.54(2) ?
O11 Al1 2_656 1.86(2) ?
O12 P1 2_666 1.53(2) ?
O12 Al3 1_556 1.710(14) ?
C1 O13 . 1.43 ?
C1 C2 . 1.54 ?
C2 N1 . 1.48 ?
C3 N1 . 1.48 ?
C3 C4 . 1.54 ?
C4 O13 . 1.43 ?
